data_4069469
loop_
_publ_author_name
'Andrews, Philip C.'
'Deacon, Glen B.'
'Junk, Peter C.'
'Kumar, Ish'
'MacLellan, Jonathan G.'

_publ_section_title
;
 Synthesis, Ethanolysis, and Hydrolysis of Bismuth(III)ortho-Nitrobenzoate
 Complexes en Route to a Pearl Necklace-like Polymer of Bi10Oxo-Clusters
;
_journal_issue 14
_journal_name_full Organometallics
_journal_page_first 3999
_journal_paper_doi 10.1021/om9002158
_journal_volume 28
_journal_year 2009
_chemical_formula_moiety 'C19 H14 Bi N O4'
_chemical_formula_sum 'C19 H14 Bi N O4'
_chemical_formula_weight 529.29
_chemical_name_systematic
;
 ?
;
_space_group_IT_number 14
_symmetry_cell_setting monoclinic
_symmetry_space_group_name_Hall '-P 2yn'
_symmetry_space_group_name_H-M 'P 1 21/n 1'
_atom_sites_solution_hydrogens geom
_atom_sites_solution_primary direct
_atom_sites_solution_secondary difmap
_audit_creation_method SHELXL-97
_cell_angle_alpha 90.00
_cell_angle_beta 100.25(3)
_cell_angle_gamma 90.00
_cell_formula_units_Z 4
_cell_length_a 13.571(3)
_cell_length_b 9.2657(19)
_cell_length_c 13.700(3)
_cell_measurement_reflns_used 2982
_cell_measurement_temperature 123(2)
_cell_measurement_theta_max 25.0
_cell_measurement_theta_min 2.33
_cell_volume 1695.2(7)
_computing_cell_refinement 'Bruker Apex2 v2.0 (Bruker Axs 2005)'
_computing_data_collection 'Bruker Apex2 v2.0 (Bruker Axs 2005)'
_computing_data_reduction 'Bruker Apex2 v2.0 (Bruker Axs 2005)'
_computing_molecular_graphics 'X-seed (Barbour, 2001)'
_computing_publication_material 'CIFTAB (Sheldrick, 1997)'
_computing_structure_refinement 'SHELXL-97 (Sheldrick, 1997)'
_computing_structure_solution 'SHELXS-97 (Sheldrick, 1997)'
_diffrn_ambient_temperature 123(2)
_diffrn_measured_fraction_theta_full 0.999
_diffrn_measured_fraction_theta_max 0.999
_diffrn_measurement_device_type 'Bruker X8 Apex KAPPA CCD'
_diffrn_measurement_method '0.5 deg frames in phi and omega'
_diffrn_radiation_monochromator graphite
_diffrn_radiation_source 'fine-focus sealed tube'
_diffrn_radiation_type MoK\a
_diffrn_radiation_wavelength 0.71073
_diffrn_reflns_av_R_equivalents 0.0397
_diffrn_reflns_av_sigmaI/netI 0.0214
_diffrn_reflns_limit_h_max 16
_diffrn_reflns_limit_h_min -15
_diffrn_reflns_limit_k_max 11
_diffrn_reflns_limit_k_min -10
_diffrn_reflns_limit_l_max 16
_diffrn_reflns_limit_l_min -16
_diffrn_reflns_number 25174
_diffrn_reflns_theta_full 25.00
_diffrn_reflns_theta_max 25.00
_diffrn_reflns_theta_min 2.33
_diffrn_standards_number 0
_exptl_absorpt_coefficient_mu 10.424
_exptl_absorpt_correction_T_max 0.4343
_exptl_absorpt_correction_T_min 0.2572
_exptl_absorpt_correction_type multi-scan
_exptl_absorpt_process_details 'SADABS (Sheldrick, 1997)'
_exptl_crystal_colour colourless
_exptl_crystal_density_diffrn 2.074
_exptl_crystal_density_method 'not measured'
_exptl_crystal_description prismatic
_exptl_crystal_F_000 1000
_exptl_crystal_size_max 0.14
_exptl_crystal_size_mid 0.14
_exptl_crystal_size_min 0.08
_refine_diff_density_max 0.794
_refine_diff_density_min -0.686
_refine_diff_density_rms 0.091
_refine_ls_extinction_method none
_refine_ls_goodness_of_fit_ref 1.065
_refine_ls_hydrogen_treatment constr
_refine_ls_matrix_type full
_refine_ls_number_parameters 226
_refine_ls_number_reflns 2982
_refine_ls_number_restraints 0
_refine_ls_restrained_S_all 1.065
_refine_ls_R_factor_all 0.0187
_refine_ls_R_factor_gt 0.0155
_refine_ls_shift/su_max 0.001
_refine_ls_shift/su_mean 0.000
_refine_ls_structure_factor_coef Fsqd
_refine_ls_weighting_details 'calc w=1/[\s^2^(Fo^2^)+(0.0175P)^2^+1.4777P] where P=(Fo^2^+2Fc^2^)/3'
_refine_ls_weighting_scheme calc
_refine_ls_wR_factor_gt 0.0366
_refine_ls_wR_factor_ref 0.0379
_reflns_number_gt 2730
_reflns_number_total 2982
_reflns_threshold_expression >2sigma(I)
_cod_data_source_file om9002158_si_002.cif
_cod_data_source_block Compound4
_cod_original_sg_symbol_H-M 'P 21/n'
_cod_database_code 4069469

loop_
_symmetry_equiv_pos_as_xyz
'x, y, z'
'-x+1/2, y+1/2, -z+1/2'
'-x, -y, -z'
'x-1/2, -y-1/2, z-1/2'

loop_
_atom_site_label
_atom_site_type_symbol
_atom_site_fract_x
_atom_site_fract_y
_atom_site_fract_z
_atom_site_U_iso_or_equiv
_atom_site_adp_type
_atom_site_occupancy
_atom_site_symmetry_multiplicity
_atom_site_calc_flag
_atom_site_refinement_flags
Bi1 Bi 0.293561(8) 0.645875(11) 0.227678(8) 0.01142(5) Uani 1 1 d .
O1 O 0.43489(15) 0.7734(2) 0.29830(15) 0.0163(5) Uani 1 1 d .
O2 O 0.32816(15) 0.9414(2) 0.33114(14) 0.0143(4) Uani 1 1 d .
O3 O 0.66183(18) 0.8062(3) 0.22736(18) 0.0290(6) Uani 1 1 d .
O4 O 0.52367(18) 0.8939(3) 0.14501(16) 0.0247(5) Uani 1 1 d .
N1 N 0.5900(2) 0.8881(3) 0.21841(19) 0.0167(6) Uani 1 1 d .
C1 C 0.4132(2) 0.9018(3) 0.3205(2) 0.0110(6) Uani 1 1 d .
C2 C 0.4992(2) 1.0060(3) 0.3402(2) 0.0121(6) Uani 1 1 d .
C3 C 0.5854(2) 0.9924(3) 0.2986(2) 0.0131(6) Uani 1 1 d .
C4 C 0.6679(2) 1.0811(3) 0.3245(2) 0.0178(7) Uani 1 1 d .
H4 H 0.7258 1.0685 0.2953 0.021 Uiso 1 1 calc R
C5 C 0.6644(3) 1.1885(4) 0.3940(2) 0.0217(7) Uani 1 1 d .
H5 H 0.7203 1.2505 0.4129 0.026 Uiso 1 1 calc R
C6 C 0.5796(2) 1.2056(3) 0.4359(2) 0.0181(7) Uani 1 1 d .
H6 H 0.5774 1.2796 0.4835 0.022 Uiso 1 1 calc R
C7 C 0.4980(2) 1.1153(3) 0.4088(2) 0.0143(7) Uani 1 1 d .
H7 H 0.4401 1.1286 0.4379 0.017 Uiso 1 1 calc R
C8 C 0.4032(2) 0.5022(3) 0.1716(2) 0.0149(7) Uani 1 1 d .
C9 C 0.5018(2) 0.4836(3) 0.2172(2) 0.0199(7) Uani 1 1 d .
H9 H 0.5259 0.5308 0.2783 0.024 Uiso 1 1 calc R
C10 C 0.5658(3) 0.3971(4) 0.1748(3) 0.0268(8) Uani 1 1 d .
H10 H 0.6330 0.3837 0.2075 0.032 Uiso 1 1 calc R
C11 C 0.5319(3) 0.3299(4) 0.0848(3) 0.0288(9) Uani 1 1 d .
H11 H 0.5761 0.2709 0.0556 0.035 Uiso 1 1 calc R
C12 C 0.4343(3) 0.3482(4) 0.0374(3) 0.0288(9) Uani 1 1 d .
H12 H 0.4112 0.3029 -0.0247 0.035 Uiso 1 1 calc R
C13 C 0.3695(3) 0.4340(4) 0.0812(2) 0.0222(7) Uani 1 1 d .
H13 H 0.3019 0.4458 0.0492 0.027 Uiso 1 1 calc R
C14 C 0.2913(2) 0.5345(3) 0.3728(2) 0.0146(7) Uani 1 1 d .
C15 C 0.2017(2) 0.5431(3) 0.4089(2) 0.0173(7) Uani 1 1 d .
H15 H 0.1473 0.5970 0.3736 0.021 Uiso 1 1 calc R
C16 C 0.1918(2) 0.4736(4) 0.4960(2) 0.0227(8) Uani 1 1 d .
H16 H 0.1303 0.4790 0.5198 0.027 Uiso 1 1 calc R
C17 C 0.2712(3) 0.3959(4) 0.5486(2) 0.0226(8) Uani 1 1 d .
H17 H 0.2642 0.3482 0.6084 0.027 Uiso 1 1 calc R
C18 C 0.3608(3) 0.3882(3) 0.5135(2) 0.0201(7) Uani 1 1 d .
H18 H 0.4157 0.3364 0.5499 0.024 Uiso 1 1 calc R
C19 C 0.3703(2) 0.4561(3) 0.4252(2) 0.0157(7) Uani 1 1 d .
H19 H 0.4313 0.4488 0.4007 0.019 Uiso 1 1 calc R

loop_
_atom_site_aniso_label
_atom_site_aniso_U_11
_atom_site_aniso_U_22
_atom_site_aniso_U_33
_atom_site_aniso_U_23
_atom_site_aniso_U_13
_atom_site_aniso_U_12
Bi1 0.00973(7) 0.00945(7) 0.01457(7) -0.00051(4) 0.00079(5) -0.00047(4)
O1 0.0129(11) 0.0109(11) 0.0241(12) -0.0035(9) 0.0003(9) -0.0006(9)
O2 0.0102(11) 0.0147(11) 0.0182(11) 0.0020(9) 0.0033(8) 0.0023(9)
O3 0.0199(14) 0.0295(14) 0.0384(15) -0.0077(12) 0.0074(11) 0.0095(11)
O4 0.0226(14) 0.0330(14) 0.0177(12) -0.0053(10) 0.0013(10) 0.0020(11)
N1 0.0160(15) 0.0170(14) 0.0186(14) -0.0018(11) 0.0074(12) -0.0023(12)
C1 0.0132(16) 0.0119(16) 0.0072(14) 0.0024(11) -0.0002(12) 0.0015(12)
C2 0.0127(16) 0.0101(15) 0.0125(15) 0.0024(12) -0.0005(12) 0.0005(12)
C3 0.0136(16) 0.0109(15) 0.0144(15) 0.0008(12) 0.0013(12) 0.0001(12)
C4 0.0125(16) 0.0180(17) 0.0222(17) 0.0060(14) 0.0012(13) -0.0011(13)
C5 0.0199(18) 0.0163(17) 0.0252(18) 0.0045(14) -0.0059(14) -0.0069(14)
C6 0.0245(18) 0.0116(16) 0.0160(16) -0.0019(13) -0.0026(13) -0.0015(14)
C7 0.0139(17) 0.0133(16) 0.0151(16) 0.0014(12) 0.0011(12) 0.0023(12)
C8 0.0139(16) 0.0132(16) 0.0189(16) 0.0018(13) 0.0066(13) -0.0009(12)
C9 0.0202(18) 0.0208(18) 0.0193(17) 0.0007(13) 0.0056(14) 0.0005(14)
C10 0.0154(19) 0.0257(19) 0.040(2) 0.0089(16) 0.0073(16) 0.0055(15)
C11 0.030(2) 0.0162(18) 0.046(2) -0.0019(16) 0.0229(18) 0.0043(15)
C12 0.032(2) 0.026(2) 0.032(2) -0.0135(16) 0.0164(17) -0.0084(16)
C13 0.0179(18) 0.0235(19) 0.0253(18) -0.0064(15) 0.0046(14) -0.0032(15)
C14 0.0181(17) 0.0087(16) 0.0165(15) -0.0045(12) 0.0021(13) -0.0049(12)
C15 0.0156(17) 0.0175(17) 0.0187(16) -0.0015(13) 0.0027(13) -0.0014(13)
C16 0.0189(18) 0.027(2) 0.0240(18) -0.0040(14) 0.0092(14) -0.0044(14)
C17 0.035(2) 0.0190(17) 0.0141(16) 0.0007(13) 0.0048(15) -0.0055(15)
C18 0.026(2) 0.0136(16) 0.0180(17) -0.0041(13) -0.0038(14) 0.0010(14)
C19 0.0130(16) 0.0136(16) 0.0204(16) -0.0053(13) 0.0025(13) -0.0015(13)

loop_
_atom_type_symbol
_atom_type_description
_atom_type_scat_dispersion_real
_atom_type_scat_dispersion_imag
_atom_type_scat_source
C C 0.0033 0.0016 'International Tables Vol C Tables 4.2.6.8 and 6.1.1.4'
H H 0.0000 0.0000 'International Tables Vol C Tables 4.2.6.8 and 6.1.1.4'
N N 0.0061 0.0033 'International Tables Vol C Tables 4.2.6.8 and 6.1.1.4'
O O 0.0106 0.0060 'International Tables Vol C Tables 4.2.6.8 and 6.1.1.4'
Bi Bi -4.1077 10.2566 'International Tables Vol C Tables 4.2.6.8 and 6.1.1.4'

loop_
_geom_angle_atom_site_label_1
_geom_angle_atom_site_label_2
_geom_angle_atom_site_label_3
_geom_angle
_geom_angle_site_symmetry_1
_geom_angle_site_symmetry_3
C8 Bi1 C14 98.37(11) . .
C8 Bi1 O1 83.96(9) . .
C14 Bi1 O1 90.31(9) . .
C8 Bi1 O2 83.22(9) . 2_545
C14 Bi1 O2 80.10(9) . 2_545
O1 Bi1 O2 162.68(7) . 2_545
C8 Bi1 O2 129.21(9) . .
C14 Bi1 O2 91.50(8) . .
O1 Bi1 O2 46.08(6) . .
O2 Bi1 O2 147.51(3) 2_545 .
C1 O1 Bi1 111.55(18) . .
C1 O2 Bi1 138.15(19) . 2
C1 O2 Bi1 75.70(16) . .
Bi1 O2 Bi1 118.57(7) 2 .
O3 N1 O4 124.4(3) . .
O3 N1 C3 118.1(3) . .
O4 N1 C3 117.4(3) . .
O2 C1 O1 124.1(3) . .
O2 C1 C2 119.8(3) . .
O1 C1 C2 116.0(3) . .
C7 C2 C3 117.1(3) . .
C7 C2 C1 119.3(3) . .
C3 C2 C1 123.3(3) . .
C4 C3 C2 122.7(3) . .
C4 C3 N1 116.2(3) . .
C2 C3 N1 120.9(3) . .
C5 C4 C3 118.6(3) . .
C5 C4 H4 120.7 . .
C3 C4 H4 120.7 . .
C4 C5 C6 120.1(3) . .
C4 C5 H5 120.0 . .
C6 C5 H5 120.0 . .
C5 C6 C7 120.2(3) . .
C5 C6 H6 119.9 . .
C7 C6 H6 119.9 . .
C2 C7 C6 121.3(3) . .
C2 C7 H7 119.4 . .
C6 C7 H7 119.4 . .
C9 C8 C13 118.9(3) . .
C9 C8 Bi1 124.7(2) . .
C13 C8 Bi1 116.3(2) . .
C10 C9 C8 120.8(3) . .
C10 C9 H9 119.6 . .
C8 C9 H9 119.6 . .
C9 C10 C11 120.0(3) . .
C9 C10 H10 120.0 . .
C11 C10 H10 120.0 . .
C12 C11 C10 120.2(3) . .
C12 C11 H11 119.9 . .
C10 C11 H11 119.9 . .
C11 C12 C13 119.6(3) . .
C11 C12 H12 120.2 . .
C13 C12 H12 120.2 . .
C8 C13 C12 120.5(3) . .
C8 C13 H13 119.7 . .
C12 C13 H13 119.7 . .
C19 C14 C15 119.3(3) . .
C19 C14 Bi1 124.7(2) . .
C15 C14 Bi1 116.0(2) . .
C16 C15 C14 120.3(3) . .
C16 C15 H15 119.9 . .
C14 C15 H15 119.9 . .
C15 C16 C17 120.3(3) . .
C15 C16 H16 119.9 . .
C17 C16 H16 119.9 . .
C18 C17 C16 119.6(3) . .
C18 C17 H17 120.2 . .
C16 C17 H17 120.2 . .
C17 C18 C19 120.1(3) . .
C17 C18 H18 119.9 . .
C19 C18 H18 119.9 . .
C14 C19 C18 120.4(3) . .
C14 C19 H19 119.8 . .
C18 C19 H19 119.8 . .

loop_
_geom_bond_atom_site_label_1
_geom_bond_atom_site_label_2
_geom_bond_distance
_geom_bond_site_symmetry_2
Bi1 C8 2.232(3) .
Bi1 C14 2.245(3) .
Bi1 O1 2.313(2) .
Bi1 O2 2.548(2) 2_545
Bi1 O2 3.081(2) .
O1 C1 1.275(4) .
O2 C1 1.244(4) .
O2 Bi1 2.548(2) 2
O3 N1 1.225(3) .
O4 N1 1.226(3) .
N1 C3 1.472(4) .
C1 C2 1.501(4) .
C2 C7 1.383(4) .
C2 C3 1.396(4) .
C3 C4 1.384(4) .
C4 C5 1.383(5) .
C4 H4 0.9500 .
C5 C6 1.384(5) .
C5 H5 0.9500 .
C6 C7 1.385(4) .
C6 H6 0.9500 .
C7 H7 0.9500 .
C8 C9 1.384(5) .
C8 C13 1.392(4) .
C9 C10 1.383(5) .
C9 H9 0.9500 .
C10 C11 1.385(5) .
C10 H10 0.9500 .
C11 C12 1.379(6) .
C11 H11 0.9500 .
C12 C13 1.397(5) .
C12 H12 0.9500 .
C13 H13 0.9500 .
C14 C19 1.385(4) .
C14 C15 1.394(4) .
C15 C16 1.383(4) .
C15 H15 0.9500 .
C16 C17 1.387(5) .
C16 H16 0.9500 .
C17 C18 1.386(5) .
C17 H17 0.9500 .
C18 C19 1.390(5) .
C18 H18 0.9500 .
C19 H19 0.9500 .
